data_7124709
loop_
_publ_author_name
'Ma, Ben'
'Wu, Ziang'
'Huang, Ben'
'Liu, Lu'
'Zhang, Junliang'

_publ_section_title
;
 Gold-catalysed facile access to indene scaffolds via sequential C-H
 functionalization and 5-endo-dig carbocyclization.
;
_journal_issue 60
_journal_name_full 'Chemical communications (Cambridge, England)'
_journal_page_first 9351
_journal_page_last 9354
_journal_paper_doi 10.1039/c6cc04034a
_journal_volume 52
_journal_year 2016
_chemical_formula_sum 'C24 H20 O4'
_chemical_formula_weight 372.40
_space_group_IT_number 14
_space_group_name_Hall '-P 2yn'
_space_group_name_H-M_alt 'P 1 21/n 1'
_symmetry_cell_setting monoclinic
_symmetry_space_group_name_H-M 'P 1 21/n 1'
_atom_sites_solution_hydrogens geom
_atom_sites_solution_primary direct
_atom_sites_solution_secondary difmap
_audit_creation_method SHELXL-97
_audit_update_record
;
2016-05-12 deposited with the CCDC.
2016-06-27 downloaded from the CCDC.
;
_cell_angle_alpha 90.00
_cell_angle_beta 106.857(2)
_cell_angle_gamma 90.00
_cell_formula_units_Z 4
_cell_length_a 12.6203(7)
_cell_length_b 10.0898(6)
_cell_length_c 15.4768(9)
_cell_measurement_reflns_used 8545
_cell_measurement_temperature 296(2)
_cell_measurement_theta_max 27.89
_cell_measurement_theta_min 2.44
_cell_volume 1886.08(19)
_computing_structure_refinement 'SHELXL-97 (Sheldrick, 2008)'
_computing_structure_solution 'SHELXS-97 (Sheldrick, 2008)'
_diffrn_ambient_temperature 296(2)
_diffrn_measured_fraction_theta_full 0.998
_diffrn_measured_fraction_theta_max 0.998
_diffrn_measurement_device_type 'Bruker Smart Apex II CCD'
_diffrn_radiation_monochromator graphite
_diffrn_radiation_source 'fine-focus sealed tube'
_diffrn_radiation_type MoK\a
_diffrn_radiation_wavelength 0.71073
_diffrn_reflns_av_R_equivalents 0.0252
_diffrn_reflns_av_sigmaI/netI 0.0173
_diffrn_reflns_limit_h_max 15
_diffrn_reflns_limit_h_min -15
_diffrn_reflns_limit_k_max 12
_diffrn_reflns_limit_k_min -11
_diffrn_reflns_limit_l_max 18
_diffrn_reflns_limit_l_min -15
_diffrn_reflns_number 21282
_diffrn_reflns_theta_full 25.01
_diffrn_reflns_theta_max 25.01
_diffrn_reflns_theta_min 1.84
_exptl_absorpt_coefficient_mu 0.089
_exptl_absorpt_correction_T_max 0.9868
_exptl_absorpt_correction_T_min 0.9586
_exptl_absorpt_correction_type multi-scan
_exptl_absorpt_process_details sadabs
_exptl_crystal_colour colorless
_exptl_crystal_density_diffrn 1.311
_exptl_crystal_density_method 'not measured'
_exptl_crystal_description block
_exptl_crystal_F_000 784
_exptl_crystal_size_max 0.48
_exptl_crystal_size_mid 0.43
_exptl_crystal_size_min 0.15
_refine_diff_density_max 0.204
_refine_diff_density_min -0.127
_refine_diff_density_rms 0.028
_refine_ls_extinction_coef 0.0046(10)
_refine_ls_extinction_expression Fc^*^=kFc[1+0.001xFc^2^\l^3^/sin(2\q)]^-1/4^
_refine_ls_extinction_method SHELXL
_refine_ls_goodness_of_fit_ref 1.020
_refine_ls_hydrogen_treatment constr
_refine_ls_matrix_type full
_refine_ls_number_parameters 254
_refine_ls_number_reflns 3311
_refine_ls_number_restraints 0
_refine_ls_restrained_S_all 1.020
_refine_ls_R_factor_all 0.0421
_refine_ls_R_factor_gt 0.0343
_refine_ls_shift/su_max 0.000
_refine_ls_shift/su_mean 0.000
_refine_ls_structure_factor_coef Fsqd
_refine_ls_weighting_details 'calc w=1/[\s^2^(Fo^2^)+(0.0450P)^2^+0.5231P] where P=(Fo^2^+2Fc^2^)/3'
_refine_ls_weighting_scheme calc
_refine_ls_wR_factor_gt 0.0896
_refine_ls_wR_factor_ref 0.0964
_reflns_number_gt 2789
_reflns_number_total 3311
_reflns_threshold_expression >2sigma(I)
_cod_data_source_file c6cc04034a2.cif
_cod_data_source_block z
_cod_depositor_comments
;
The following automatic conversions were performed:

data item '_symmetry_cell_setting' value 'Monoclinic' was changed to
'monoclinic' in accordance with the
/home/saulius/struct/COD-crude-data/automatic-downloads/DataCite-retrospective/RSC/depositions/lib/dictionaries/cif_core.dic
dictionary named 'cif_core.dic' version 2.4.2 last updated on
2011-04-26.

Automatic conversion script
Id: cif_fix_values 6909 2019-04-08 15:41:33Z antanas 
;
_cod_original_sg_symbol_H-M P2(1)/n
_cod_database_code 7124709

loop_
_symmetry_equiv_pos_as_xyz
'x, y, z'
'-x+1/2, y+1/2, -z+1/2'
'-x, -y, -z'
'x-1/2, -y-1/2, z-1/2'

loop_
_atom_site_label
_atom_site_type_symbol
_atom_site_fract_x
_atom_site_fract_y
_atom_site_fract_z
_atom_site_U_iso_or_equiv
_atom_site_adp_type
_atom_site_occupancy
_atom_site_symmetry_multiplicity
_atom_site_calc_flag
_atom_site_refinement_flags
O1 O 0.44231(11) 0.38795(13) 0.20993(8) 0.0702(4) Uani 1 1 d .
O2 O 0.41350(10) 0.40188(10) 0.34424(8) 0.0549(3) Uani 1 1 d .
O3 O 0.43915(8) 0.66565(11) 0.15044(7) 0.0509(3) Uani 1 1 d .
O4 O 0.92462(9) 0.45262(12) 0.56844(7) 0.0600(3) Uani 1 1 d .
C1 C 0.74188(12) 0.62273(16) 0.22804(10) 0.0458(4) Uani 1 1 d .
H1A H 0.7586 0.6762 0.2792 0.055 Uiso 1 1 calc R
C2 C 0.82582(13) 0.57761(17) 0.19476(11) 0.0533(4) Uani 1 1 d .
H2A H 0.8989 0.5998 0.2243 0.064 Uiso 1 1 calc R
C3 C 0.80233(14) 0.50041(18) 0.11868(12) 0.0589(4) Uani 1 1 d .
H3A H 0.8591 0.4710 0.0964 0.071 Uiso 1 1 calc R
C4 C 0.69425(15) 0.46670(18) 0.07548(12) 0.0615(5) Uani 1 1 d .
H4A H 0.6779 0.4150 0.0235 0.074 Uiso 1 1 calc R
C5 C 0.61017(13) 0.50933(16) 0.10902(10) 0.0500(4) Uani 1 1 d .
H5A H 0.5375 0.4848 0.0801 0.060 Uiso 1 1 calc R
C6 C 0.63299(11) 0.58856(13) 0.18547(9) 0.0386(3) Uani 1 1 d .
C7 C 0.54028(11) 0.63560(14) 0.21958(9) 0.0378(3) Uani 1 1 d .
C8 C 0.49770(12) 0.77217(15) 0.20915(10) 0.0452(4) Uani 1 1 d .
H8A H 0.5355 0.8426 0.1860 0.054 Uiso 1 1 calc R
C9 C 0.44607(11) 0.79813(14) 0.28148(10) 0.0432(3) Uani 1 1 d .
C10 C 0.39323(14) 0.91181(15) 0.29766(12) 0.0555(4) Uani 1 1 d .
H10A H 0.3893 0.9868 0.2619 0.067 Uiso 1 1 calc R
C11 C 0.34663(15) 0.91135(17) 0.36789(14) 0.0647(5) Uani 1 1 d .
H11A H 0.3110 0.9868 0.3799 0.078 Uiso 1 1 calc R
C12 C 0.35238(15) 0.79980(17) 0.42060(14) 0.0637(5) Uani 1 1 d .
H12A H 0.3209 0.8014 0.4680 0.076 Uiso 1 1 calc R
C13 C 0.40418(13) 0.68529(15) 0.40427(11) 0.0516(4) Uani 1 1 d .
H13A H 0.4070 0.6102 0.4397 0.062 Uiso 1 1 calc R
C14 C 0.45164(11) 0.68532(13) 0.33405(10) 0.0400(3) Uani 1 1 d .
C15 C 0.51720(11) 0.57507(13) 0.30477(9) 0.0362(3) Uani 1 1 d .
C16 C 0.62527(11) 0.54054(13) 0.37723(9) 0.0350(3) Uani 1 1 d .
C17 C 0.67649(12) 0.62745(14) 0.44584(10) 0.0441(4) Uani 1 1 d .
H17A H 0.6433 0.7085 0.4501 0.053 Uiso 1 1 calc R
C18 C 0.77591(13) 0.59568(16) 0.50792(10) 0.0512(4) Uani 1 1 d .
H18A H 0.8090 0.6557 0.5533 0.061 Uiso 1 1 calc R
C19 C 0.82687(11) 0.47576(15) 0.50344(9) 0.0431(3) Uani 1 1 d .
C20 C 0.77798(12) 0.38837(14) 0.43507(10) 0.0429(3) Uani 1 1 d .
H20A H 0.8116 0.3076 0.4307 0.051 Uiso 1 1 calc R
C21 C 0.67853(12) 0.42169(14) 0.37309(10) 0.0421(3) Uani 1 1 d .
H21A H 0.6463 0.3623 0.3270 0.050 Uiso 1 1 calc R
C22 C 0.97784(14) 0.32894(19) 0.56429(12) 0.0636(5) Uani 1 1 d .
H22A H 1.0453 0.3239 0.6129 0.095 Uiso 1 1 calc R
H22B H 0.9943 0.3221 0.5077 0.095 Uiso 1 1 calc R
H22C H 0.9297 0.2577 0.5695 0.095 Uiso 1 1 calc R
C23 C 0.45214(11) 0.44637(14) 0.27865(10) 0.0417(3) Uani 1 1 d .
C24 C 0.36859(16) 0.26952(17) 0.33290(14) 0.0683(5) Uani 1 1 d .
H24A H 0.3429 0.2470 0.3837 0.102 Uiso 1 1 calc R
H24B H 0.4250 0.2081 0.3289 0.102 Uiso 1 1 calc R
H24C H 0.3079 0.2653 0.2786 0.102 Uiso 1 1 calc R

loop_
_atom_site_aniso_label
_atom_site_aniso_U_11
_atom_site_aniso_U_22
_atom_site_aniso_U_33
_atom_site_aniso_U_23
_atom_site_aniso_U_13
_atom_site_aniso_U_12
O1 0.0873(9) 0.0659(8) 0.0647(8) -0.0308(7) 0.0335(7) -0.0328(7)
O2 0.0701(7) 0.0390(6) 0.0621(7) -0.0064(5) 0.0294(6) -0.0135(5)
O3 0.0462(6) 0.0575(7) 0.0395(6) -0.0017(5) -0.0026(4) 0.0099(5)
O4 0.0499(6) 0.0677(8) 0.0498(6) -0.0029(6) -0.0055(5) 0.0084(5)
C1 0.0477(8) 0.0486(9) 0.0400(8) -0.0001(7) 0.0112(7) -0.0024(7)
C2 0.0443(8) 0.0599(10) 0.0561(10) 0.0075(8) 0.0150(7) 0.0015(7)
C3 0.0622(10) 0.0613(10) 0.0607(11) 0.0040(8) 0.0296(9) 0.0131(8)
C4 0.0719(12) 0.0649(11) 0.0509(10) -0.0135(8) 0.0226(9) 0.0049(9)
C5 0.0512(9) 0.0552(9) 0.0409(8) -0.0055(7) 0.0093(7) -0.0001(7)
C6 0.0447(8) 0.0382(7) 0.0314(7) 0.0042(6) 0.0086(6) 0.0025(6)
C7 0.0368(7) 0.0400(7) 0.0319(7) -0.0008(6) 0.0025(6) 0.0006(6)
C8 0.0467(8) 0.0415(8) 0.0438(8) 0.0048(6) 0.0077(6) 0.0035(6)
C9 0.0400(7) 0.0379(8) 0.0487(8) -0.0013(6) 0.0083(6) 0.0007(6)
C10 0.0570(10) 0.0359(8) 0.0742(11) 0.0001(7) 0.0199(9) 0.0049(7)
C11 0.0679(11) 0.0402(9) 0.0956(14) -0.0126(9) 0.0388(10) 0.0045(8)
C12 0.0726(11) 0.0507(10) 0.0822(13) -0.0130(9) 0.0452(10) -0.0025(8)
C13 0.0593(9) 0.0421(8) 0.0599(10) -0.0035(7) 0.0273(8) -0.0012(7)
C14 0.0372(7) 0.0359(7) 0.0450(8) -0.0051(6) 0.0090(6) -0.0008(6)
C15 0.0371(7) 0.0336(7) 0.0363(7) -0.0022(6) 0.0083(6) 0.0000(5)
C16 0.0402(7) 0.0326(7) 0.0324(7) 0.0006(5) 0.0106(6) -0.0019(5)
C17 0.0474(8) 0.0362(7) 0.0455(8) -0.0072(6) 0.0084(7) 0.0015(6)
C18 0.0497(9) 0.0501(9) 0.0463(9) -0.0140(7) 0.0020(7) -0.0033(7)
C19 0.0403(7) 0.0486(8) 0.0370(7) 0.0034(6) 0.0057(6) -0.0008(6)
C20 0.0464(8) 0.0361(7) 0.0441(8) 0.0021(6) 0.0100(6) 0.0044(6)
C21 0.0469(8) 0.0355(7) 0.0392(8) -0.0054(6) 0.0054(6) 0.0004(6)
C22 0.0522(9) 0.0692(12) 0.0603(11) 0.0121(9) 0.0020(8) 0.0140(8)
C23 0.0380(7) 0.0382(8) 0.0479(9) -0.0059(7) 0.0107(6) -0.0002(6)
C24 0.0789(12) 0.0416(9) 0.0925(14) -0.0055(9) 0.0379(11) -0.0155(8)

loop_
_atom_type_symbol
_atom_type_description
_atom_type_scat_dispersion_real
_atom_type_scat_dispersion_imag
_atom_type_scat_source
C C 0.0033 0.0016 'International Tables Vol C Tables 4.2.6.8 and 6.1.1.4'
H H 0.0000 0.0000 'International Tables Vol C Tables 4.2.6.8 and 6.1.1.4'
O O 0.0106 0.0060 'International Tables Vol C Tables 4.2.6.8 and 6.1.1.4'

loop_
_geom_angle_atom_site_label_1
_geom_angle_atom_site_label_2
_geom_angle_atom_site_label_3
_geom_angle
C23 O2 C24 116.07(12)
C7 O3 C8 60.90(9)
C19 O4 C22 116.89(12)
C2 C1 C6 120.18(14)
C2 C1 H1A 119.9
C6 C1 H1A 119.9
C3 C2 C1 120.60(15)
C3 C2 H2A 119.7
C1 C2 H2A 119.7
C2 C3 C4 119.65(15)
C2 C3 H3A 120.2
C4 C3 H3A 120.2
C3 C4 C5 120.19(16)
C3 C4 H4A 119.9
C5 C4 H4A 119.9
C4 C5 C6 120.59(15)
C4 C5 H5A 119.7
C6 C5 H5A 119.7
C1 C6 C5 118.78(13)
C1 C6 C7 121.59(12)
C5 C6 C7 119.62(13)
O3 C7 C8 60.29(9)
O3 C7 C6 114.87(11)
C8 C7 C6 123.89(12)
O3 C7 C15 111.66(11)
C8 C7 C15 107.98(11)
C6 C7 C15 122.23(11)
O3 C8 C7 58.81(8)
O3 C8 C9 110.35(12)
C7 C8 C9 108.14(12)
O3 C8 H8A 121.2
C7 C8 H8A 121.2
C9 C8 H8A 121.2
C10 C9 C14 121.18(14)
C10 C9 C8 128.81(14)
C14 C9 C8 109.95(12)
C11 C10 C9 118.53(15)
C11 C10 H10A 120.7
C9 C10 H10A 120.7
C10 C11 C12 120.53(15)
C10 C11 H11A 119.7
C12 C11 H11A 119.7
C11 C12 C13 121.26(16)
C11 C12 H12A 119.4
C13 C12 H12A 119.4
C14 C13 C12 118.49(15)
C14 C13 H13A 120.8
C12 C13 H13A 120.8
C13 C14 C9 120.00(13)
C13 C14 C15 128.76(13)
C9 C14 C15 111.21(12)
C23 C15 C14 113.64(11)
C23 C15 C16 107.24(11)
C14 C15 C16 113.00(11)
C23 C15 C7 109.15(11)
C14 C15 C7 102.46(11)
C16 C15 C7 111.32(10)
C17 C16 C21 117.32(13)
C17 C16 C15 122.38(12)
C21 C16 C15 120.22(12)
C18 C17 C16 121.03(13)
C18 C17 H17A 119.5
C16 C17 H17A 119.5
C17 C18 C19 120.76(14)
C17 C18 H18A 119.6
C19 C18 H18A 119.6
O4 C19 C20 124.28(13)
O4 C19 C18 116.53(13)
C20 C19 C18 119.19(13)
C19 C20 C21 119.44(13)
C19 C20 H20A 120.3
C21 C20 H20A 120.3
C20 C21 C16 122.25(13)
C20 C21 H21A 118.9
C16 C21 H21A 118.9
O4 C22 H22A 109.5
O4 C22 H22B 109.5
H22A C22 H22B 109.5
O4 C22 H22C 109.5
H22A C22 H22C 109.5
H22B C22 H22C 109.5
O1 C23 O2 123.39(14)
O1 C23 C15 124.49(14)
O2 C23 C15 111.98(12)
O2 C24 H24A 109.5
O2 C24 H24B 109.5
H24A C24 H24B 109.5
O2 C24 H24C 109.5
H24A C24 H24C 109.5
H24B C24 H24C 109.5

loop_
_geom_bond_atom_site_label_1
_geom_bond_atom_site_label_2
_geom_bond_distance
O1 C23 1.1906(17)
O2 C23 1.3255(18)
O2 C24 1.4414(19)
O3 C7 1.4401(15)
O3 C8 1.4620(18)
O4 C19 1.3670(17)
O4 C22 1.427(2)
C1 C2 1.383(2)
C1 C6 1.384(2)
C1 H1A 0.9300
C2 C3 1.371(2)
C2 H2A 0.9300
C3 C4 1.376(2)
C3 H3A 0.9300
C4 C5 1.378(2)
C4 H4A 0.9300
C5 C6 1.387(2)
C5 H5A 0.9300
C6 C7 1.4937(19)
C7 C8 1.471(2)
C7 C15 1.5553(19)
C8 C9 1.473(2)
C8 H8A 0.9800
C9 C10 1.386(2)
C9 C14 1.389(2)
C10 C11 1.378(2)
C10 H10A 0.9300
C11 C12 1.380(3)
C11 H11A 0.9300
C12 C13 1.386(2)
C12 H12A 0.9300
C13 C14 1.385(2)
C13 H13A 0.9300
C14 C15 1.5313(18)
C15 C23 1.5268(19)
C15 C16 1.5337(18)
C16 C17 1.3842(19)
C16 C21 1.3852(19)
C17 C18 1.379(2)
C17 H17A 0.9300
C18 C19 1.381(2)
C18 H18A 0.9300
C19 C20 1.378(2)
C20 C21 1.382(2)
C20 H20A 0.9300
C21 H21A 0.9300
C22 H22A 0.9600
C22 H22B 0.9600
C22 H22C 0.9600
C24 H24A 0.9600
C24 H24B 0.9600
C24 H24C 0.9600

loop_
_geom_torsion_atom_site_label_1
_geom_torsion_atom_site_label_2
_geom_torsion_atom_site_label_3
_geom_torsion_atom_site_label_4
_geom_torsion
C6 C1 C2 C3 1.0(2)
C1 C2 C3 C4 -0.5(3)
C2 C3 C4 C5 -0.6(3)
C3 C4 C5 C6 1.2(3)
C2 C1 C6 C5 -0.4(2)
C2 C1 C6 C7 -179.98(14)
C4 C5 C6 C1 -0.7(2)
C4 C5 C6 C7 178.88(15)
C8 O3 C7 C6 -116.30(14)
C8 O3 C7 C15 98.96(13)
C1 C6 C7 O3 143.91(13)
C5 C6 C7 O3 -35.70(18)
C1 C6 C7 C8 74.20(18)
C5 C6 C7 C8 -105.42(16)
C1 C6 C7 C15 -75.45(18)
C5 C6 C7 C15 104.93(15)
C7 O3 C8 C9 -99.41(13)
C6 C7 C8 O3 101.54(14)
C15 C7 C8 O3 -105.16(11)
O3 C7 C8 C9 103.27(12)
C6 C7 C8 C9 -155.19(12)
C15 C7 C8 C9 -1.89(15)
O3 C8 C9 C10 -115.97(16)
C7 C8 C9 C10 -178.60(15)
O3 C8 C9 C14 61.06(15)
C7 C8 C9 C14 -1.57(16)
C14 C9 C10 C11 0.5(2)
C8 C9 C10 C11 177.24(16)
C9 C10 C11 C12 -0.2(3)
C10 C11 C12 C13 -0.4(3)
C11 C12 C13 C14 0.7(3)
C12 C13 C14 C9 -0.4(2)
C12 C13 C14 C15 177.19(15)
C10 C9 C14 C13 -0.2(2)
C8 C9 C14 C13 -177.50(13)
C10 C9 C14 C15 -178.20(13)
C8 C9 C14 C15 4.51(16)
C13 C14 C15 C23 59.26(19)
C9 C14 C15 C23 -122.97(13)
C13 C14 C15 C16 -63.24(18)
C9 C14 C15 C16 114.53(13)
C13 C14 C15 C7 176.87(14)
C9 C14 C15 C7 -5.36(15)
O3 C7 C15 C23 60.57(14)
C8 C7 C15 C23 124.99(12)
C6 C7 C15 C23 -81.18(15)
O3 C7 C15 C14 -60.19(13)
C8 C7 C15 C14 4.22(14)
C6 C7 C15 C14 158.06(12)
O3 C7 C15 C16 178.75(10)
C8 C7 C15 C16 -116.83(12)
C6 C7 C15 C16 37.01(17)
C23 C15 C16 C17 -147.30(13)
C14 C15 C16 C17 -21.30(18)
C7 C15 C16 C17 93.36(15)
C23 C15 C16 C21 36.11(16)
C14 C15 C16 C21 162.11(12)
C7 C15 C16 C21 -83.22(15)
C21 C16 C17 C18 -0.7(2)
C15 C16 C17 C18 -177.39(13)
C16 C17 C18 C19 -0.3(2)
C22 O4 C19 C20 -0.4(2)
C22 O4 C19 C18 -179.99(15)
C17 C18 C19 O4 -179.37(14)
C17 C18 C19 C20 1.0(2)
O4 C19 C20 C21 179.66(14)
C18 C19 C20 C21 -0.7(2)
C19 C20 C21 C16 -0.3(2)
C17 C16 C21 C20 1.0(2)
C15 C16 C21 C20 177.73(13)
C24 O2 C23 O1 6.8(2)
C24 O2 C23 C15 -169.11(13)
C14 C15 C23 O1 128.66(16)
C16 C15 C23 O1 -105.72(17)
C7 C15 C23 O1 15.00(19)
C14 C15 C23 O2 -55.50(16)
C16 C15 C23 O2 70.12(14)
C7 C15 C23 O2 -169.17(11)
